data_4315786
loop_
_publ_author_name
'Yuguang Li'
'Qibai Jiang'
'Yizhi Li'
'Xujie Shen'
'Hong Yan'
'Vladimir I. Bregadze'

_publ_contact_author_email hyan1965@nju.edu.cn
_publ_contact_author_name 'Hong Yan'
_publ_section_title
;
 Ligand-to-Metal Ratio Controlled Assembly of Cobalt Complexes Containing
 ortho-Carborane Thiolato and Butyl Thiolato Ligands
;
_journal_name_full 'Inorganic Chemistry'
_journal_page_first 5584
_journal_page_last 5590
_journal_paper_doi 10.1021/ic100497h
_journal_volume 49
_journal_year 2010
_chemical_formula_moiety 'C18 H40 B20 Co2 S4'
_chemical_formula_sum 'C18 H40 B20 Co2 S4'
_chemical_formula_weight 718.80
_chemical_name_systematic
; 
 ? 
;
_space_group_IT_number 2
_symmetry_cell_setting triclinic
_symmetry_space_group_name_Hall '-P 1'
_symmetry_space_group_name_H-M 'P -1'
_atom_sites_solution_hydrogens geom
_atom_sites_solution_primary direct
_atom_sites_solution_secondary difmap
_audit_creation_method SHELXL-97
_cell_angle_alpha 80.302(7)
_cell_angle_beta 85.016(7)
_cell_angle_gamma 88.648(7)
_cell_formula_units_Z 2
_cell_length_a 9.937(5)
_cell_length_b 10.918(6)
_cell_length_c 15.988(8)
_cell_measurement_reflns_used 1500
_cell_measurement_temperature 293(2)
_cell_measurement_theta_max 22.73
_cell_measurement_theta_min 2.46
_cell_volume 1703.2(15)
_computing_cell_refinement SMART
_computing_data_collection 'SMART (Bruker, 2000)'
_computing_data_reduction 'SAINT (Bruker, 2000)'
_computing_molecular_graphics SHELXTL
_computing_publication_material SHELXTL
_computing_structure_refinement SHELXTL
_computing_structure_solution 'SHELXTL (Bruker, 2000)'
_diffrn_ambient_temperature 293(2)
_diffrn_measured_fraction_theta_full 0.975
_diffrn_measured_fraction_theta_max 0.975
_diffrn_measurement_device_type 'CCD area detector'
_diffrn_measurement_method 'phi and omega scans'
_diffrn_radiation_monochromator graphite
_diffrn_radiation_source 'fine-focus sealed tube'
_diffrn_radiation_type MoK\a
_diffrn_radiation_wavelength 0.71073
_diffrn_reflns_av_R_equivalents 0.0973
_diffrn_reflns_av_sigmaI/netI 0.1548
_diffrn_reflns_limit_h_max 11
_diffrn_reflns_limit_h_min -12
_diffrn_reflns_limit_k_max 13
_diffrn_reflns_limit_k_min -12
_diffrn_reflns_limit_l_max 19
_diffrn_reflns_limit_l_min -18
_diffrn_reflns_number 9260
_diffrn_reflns_theta_full 26.00
_diffrn_reflns_theta_max 26.00
_diffrn_reflns_theta_min 2.06
_diffrn_standards_decay_% 0
_diffrn_standards_interval_count 0
_diffrn_standards_interval_time 0
_diffrn_standards_number 0
_exptl_absorpt_coefficient_mu 1.234
_exptl_absorpt_correction_T_max 0.7904
_exptl_absorpt_correction_T_min 0.6380
_exptl_absorpt_correction_type multi-scan
_exptl_absorpt_process_details '(SADABS; Bruker, 2000)'
_exptl_crystal_colour Black
_exptl_crystal_density_diffrn 1.402
_exptl_crystal_density_method 'not measured'
_exptl_crystal_description Block
_exptl_crystal_F_000 732
_exptl_crystal_size_max 0.40
_exptl_crystal_size_mid 0.20
_exptl_crystal_size_min 0.20
_refine_diff_density_max 1.179
_refine_diff_density_min -0.771
_refine_diff_density_rms 0.130
_refine_ls_extinction_method none
_refine_ls_goodness_of_fit_ref 1.029
_refine_ls_hydrogen_treatment constr
_refine_ls_matrix_type full
_refine_ls_number_parameters 398
_refine_ls_number_reflns 6534
_refine_ls_number_restraints 0
_refine_ls_restrained_S_all 1.029
_refine_ls_R_factor_all 0.1312
_refine_ls_R_factor_gt 0.0702
_refine_ls_shift/su_max 0.000
_refine_ls_shift/su_mean 0.000
_refine_ls_structure_factor_coef Fsqd
_refine_ls_weighting_details 'calc w=1/[\s^2^(Fo^2^)+(0.0540P)^2^+1.1050P] where P=(Fo^2^+2Fc^2^)/3'
_refine_ls_weighting_scheme calc
_refine_ls_wR_factor_gt 0.1499
_refine_ls_wR_factor_ref 0.1881
_reflns_number_gt 3286
_reflns_number_total 6534
_reflns_threshold_expression I>2\s(I)
_cod_data_source_file ic100497h_si_001_2.cif
_cod_data_source_block complex-3
_cod_depositor_comments
;
The following automatic conversions were performed:

'_symmetry_cell_setting' value 'Triclinic' changed to 'triclinic'
according to the built-in table from CIF Core dictionary named
'cif_core.dic' version 2.4.1 from 2010-06-29.

Automatic conversion script
Id: cif_fix_values 1646 2011-03-28 12:23:43Z adriana 
;
_cod_original_cell_volume 1703.3(15)
_cod_database_code 4315786

loop_
_symmetry_equiv_pos_as_xyz
'x, y, z'
'-x, -y, -z'

loop_
_atom_site_label
_atom_site_type_symbol
_atom_site_fract_x
_atom_site_fract_y
_atom_site_fract_z
_atom_site_U_iso_or_equiv
_atom_site_adp_type
_atom_site_occupancy
_atom_site_symmetry_multiplicity
_atom_site_calc_flag
_atom_site_refinement_flags
_atom_site_disorder_assembly
_atom_site_disorder_group
Co1 Co 0.45731(9) 0.66172(9) 0.30562(6) 0.0319(3) Uani 1 1 d . . .
Co2 Co 0.17739(9) 0.80549(9) 0.23114(6) 0.0324(3) Uani 1 1 d . . .
S1 S 0.28861(17) 0.62034(17) 0.22870(11) 0.0296(4) Uani 1 1 d . . .
S2 S 0.3647(2) 0.54489(18) 0.42477(12) 0.0376(5) Uani 1 1 d . . .
S3 S 0.34027(18) 0.83990(17) 0.31340(11) 0.0336(5) Uani 1 1 d . . .
S4 S 0.3309(2) 0.87441(18) 0.12023(12) 0.0381(5) Uani 1 1 d . . .
B3 B 0.3240(8) 0.3586(7) 0.3093(5) 0.031(2) Uani 1 1 d . . .
H10A H 0.4177 0.3605 0.2886 0.037 Uiso 1 1 d R . .
B4 B 0.2698(9) 0.2861(8) 0.4108(6) 0.038(2) Uani 1 1 d . . .
H10B H 0.3333 0.2443 0.4481 0.046 Uiso 1 1 d R . .
B5 B 0.1345(9) 0.3602(8) 0.4514(6) 0.040(2) Uani 1 1 d . . .
H10C H 0.1202 0.3640 0.5111 0.047 Uiso 1 1 d R . .
B6 B 0.0967(8) 0.4931(7) 0.3742(5) 0.032(2) Uani 1 1 d . . .
H10D H 0.0626 0.5708 0.3883 0.039 Uiso 1 1 d R . .
B7 B 0.0498(9) 0.4384(8) 0.2824(6) 0.038(2) Uani 1 1 d . . .
H10E H -0.0104 0.4839 0.2444 0.046 Uiso 1 1 d R . .
B8 B 0.1909(9) 0.3531(8) 0.2439(6) 0.040(2) Uani 1 1 d . . .
H10F H 0.2058 0.3547 0.1836 0.048 Uiso 1 1 d R . .
B9 B 0.2244(9) 0.2284(8) 0.3203(6) 0.045(2) Uani 1 1 d . . .
H10G H 0.2606 0.1518 0.3055 0.053 Uiso 1 1 d R . .
B10 B 0.1058(9) 0.2314(9) 0.4089(6) 0.048(3) Uani 1 1 d . . .
H10H H 0.0742 0.1564 0.4448 0.057 Uiso 1 1 d R . .
B11 B -0.0021(9) 0.3579(9) 0.3862(6) 0.045(2) Uani 1 1 d . . .
H10I H -0.0950 0.3558 0.4085 0.054 Uiso 1 1 d R . .
B12 B 0.0565(9) 0.2707(8) 0.3067(6) 0.044(2) Uani 1 1 d . . .
H10J H -0.0033 0.2199 0.2835 0.053 Uiso 1 1 d R . .
B13 B 0.1968(9) 0.7011(8) 0.0159(6) 0.041(2) Uani 1 1 d . . .
H10K H 0.1344 0.6655 0.0624 0.049 Uiso 1 1 d R . .
B14 B 0.1753(10) 0.8593(8) -0.0369(6) 0.046(3) Uani 1 1 d . . .
H10L H 0.1014 0.9106 -0.0200 0.055 Uiso 1 1 d R . .
B15 B 0.3411(10) 0.9158(9) -0.0677(6) 0.046(2) Uani 1 1 d . . .
H10M H 0.3594 1.0020 -0.0685 0.055 Uiso 1 1 d R . .
B16 B 0.4583(10) 0.7963(11) -0.0355(6) 0.061(3) Uani 1 1 d . . .
H10N H 0.5442 0.8155 -0.0178 0.073 Uiso 1 1 d R . .
B17 B 0.4331(11) 0.6796(10) -0.0918(6) 0.056(3) Uani 1 1 d . . .
H10P H 0.5082 0.6270 -0.1044 0.067 Uiso 1 1 d R . .
B18 B 0.2704(11) 0.6217(11) -0.0616(7) 0.060(3) Uani 1 1 d . . .
H10Q H 0.2572 0.5339 -0.0573 0.072 Uiso 1 1 d R . .
B19 B 0.1539(11) 0.7289(13) -0.0910(7) 0.080(4) Uani 1 1 d . . .
H10R H 0.0670 0.7079 -0.1062 0.096 Uiso 1 1 d R . .
B20 B 0.2439(11) 0.8656(9) -0.1434(6) 0.054(3) Uani 1 1 d . . .
H10S H 0.2097 0.9229 -0.1891 0.065 Uiso 1 1 d R . .
B21 B 0.4161(11) 0.8363(12) -0.1438(6) 0.066(3) Uani 1 1 d . . .
H10T H 0.4798 0.8735 -0.1890 0.080 Uiso 1 1 d R . .
B22 B 0.3030(11) 0.7129(10) -0.1573(6) 0.061(3) Uani 1 1 d . . .
H10U H 0.3011 0.6834 -0.2104 0.074 Uiso 1 1 d R . .
C1 C 0.2595(7) 0.4427(8) 0.3874(4) 0.041(2) Uani 1 1 d . . .
C2 C 0.2113(7) 0.4853(6) 0.2882(4) 0.0285(16) Uani 1 1 d . . .
C3 C 0.3077(7) 0.8178(8) 0.0238(5) 0.044(2) Uani 1 1 d . . .
C4 C 0.3619(8) 0.6804(7) 0.0083(5) 0.046(2) Uani 1 1 d . . .
H4 H 0.3961 0.6251 0.0551 0.055 Uiso 1 1 d R . .
C5 C 0.6140(8) 0.5979(9) 0.2274(6) 0.055(2) Uani 1 1 d . . .
H5 H 0.6080 0.5475 0.1865 0.066 Uiso 1 1 calc R . .
C6 C 0.6292(8) 0.5638(8) 0.3079(8) 0.069(3) Uani 1 1 d . . .
H6 H 0.6275 0.4804 0.3328 0.083 Uiso 1 1 calc R . .
C7 C 0.6465(8) 0.6481(11) 0.3514(6) 0.063(3) Uani 1 1 d . . .
H7 H 0.6646 0.6382 0.4082 0.076 Uiso 1 1 calc R . .
C8 C 0.6317(8) 0.7646(9) 0.2924(9) 0.077(4) Uani 1 1 d . . .
H8 H 0.6369 0.8449 0.3040 0.092 Uiso 1 1 calc R . .
C9 C 0.6083(8) 0.7301(10) 0.2161(6) 0.060(3) Uani 1 1 d . . .
H9 H 0.5919 0.7834 0.1662 0.072 Uiso 1 1 calc R . .
C10 C 0.0489(8) 0.9459(9) 0.1864(7) 0.066(3) Uani 1 1 d . . .
H10 H 0.0773 1.0123 0.1446 0.079 Uiso 1 1 calc R . .
C11 C 0.0534(8) 0.9409(9) 0.2724(6) 0.057(2) Uani 1 1 d . . .
H11 H 0.0829 1.0040 0.2986 0.068 Uiso 1 1 calc R . .
C12 C 0.0070(7) 0.8275(7) 0.3132(5) 0.0413(19) Uani 1 1 d . . .
H12 H 0.0005 0.7999 0.3717 0.050 Uiso 1 1 calc R . .
C13 C -0.0288(7) 0.7603(9) 0.2513(7) 0.060(3) Uani 1 1 d . . .
H13 H -0.0625 0.6799 0.2613 0.072 Uiso 1 1 calc R . .
C14 C -0.0048(8) 0.8360(9) 0.1718(6) 0.055(2) Uani 1 1 d . . .
H14 H -0.0215 0.8163 0.1193 0.066 Uiso 1 1 calc R . .
C15 C 0.2731(7) 0.8409(8) 0.4229(4) 0.043(2) Uani 1 1 d . . .
H15A H 0.2093 0.9092 0.4248 0.052 Uiso 1 1 calc R . .
H15B H 0.2256 0.7640 0.4448 0.052 Uiso 1 1 calc R . .
C16 C 0.3867(8) 0.8547(9) 0.4776(5) 0.056(2) Uani 1 1 d . . .
H16A H 0.4327 0.9323 0.4553 0.067 Uiso 1 1 calc R . .
H16B H 0.4514 0.7877 0.4734 0.067 Uiso 1 1 calc R . .
C17 C 0.3405(8) 0.8535(7) 0.5720(5) 0.050(2) Uani 1 1 d . . .
H17A H 0.2924 0.7769 0.5940 0.060 Uiso 1 1 calc R . .
H17B H 0.4196 0.8538 0.6035 0.060 Uiso 1 1 calc R . .
C18 C 0.2517(9) 0.9602(10) 0.5876(5) 0.071(3) Uani 1 1 d . . .
H18A H 0.2940 1.0364 0.5603 0.106 Uiso 1 1 calc R . .
H18B H 0.2373 0.9603 0.6478 0.106 Uiso 1 1 calc R . .
H18C H 0.1665 0.9528 0.5649 0.106 Uiso 1 1 calc R . .

loop_
_atom_site_aniso_label
_atom_site_aniso_U_11
_atom_site_aniso_U_22
_atom_site_aniso_U_33
_atom_site_aniso_U_23
_atom_site_aniso_U_13
_atom_site_aniso_U_12
Co1 0.0282(6) 0.0373(6) 0.0316(6) -0.0100(5) -0.0009(4) -0.0065(5)
Co2 0.0309(6) 0.0313(6) 0.0360(6) -0.0087(5) -0.0019(5) -0.0033(5)
S1 0.0286(10) 0.0341(11) 0.0272(10) -0.0070(8) -0.0022(8) -0.0088(8)
S2 0.0464(12) 0.0366(11) 0.0303(11) -0.0049(8) -0.0050(9) -0.0126(9)
S3 0.0328(11) 0.0346(11) 0.0353(11) -0.0112(8) -0.0002(8) -0.0073(9)
S4 0.0480(12) 0.0323(11) 0.0343(11) -0.0067(8) -0.0003(9) -0.0107(9)
B3 0.029(5) 0.018(4) 0.048(5) -0.012(4) -0.002(4) 0.002(4)
B4 0.033(5) 0.036(5) 0.045(6) -0.002(4) -0.007(4) -0.002(4)
B5 0.042(5) 0.030(5) 0.043(6) 0.006(4) 0.000(4) -0.014(4)
B6 0.035(5) 0.010(4) 0.047(5) 0.003(4) 0.004(4) 0.003(3)
B7 0.039(5) 0.032(5) 0.044(6) -0.003(4) -0.009(4) -0.007(4)
B8 0.039(5) 0.039(6) 0.047(6) -0.016(4) -0.004(4) -0.010(4)
B9 0.047(6) 0.019(5) 0.068(7) -0.010(4) -0.002(5) -0.003(4)
B10 0.040(6) 0.034(6) 0.065(7) 0.004(5) -0.009(5) -0.010(4)
B11 0.029(5) 0.056(6) 0.051(6) -0.011(5) 0.003(4) -0.019(5)
B12 0.047(6) 0.029(5) 0.059(6) -0.006(4) -0.020(5) -0.009(4)
B13 0.049(6) 0.031(5) 0.046(6) -0.009(4) -0.010(5) 0.001(4)
B14 0.066(7) 0.028(5) 0.045(6) -0.005(4) -0.012(5) 0.020(5)
B15 0.063(7) 0.030(5) 0.041(6) 0.002(4) 0.000(5) 0.000(5)
B16 0.038(6) 0.105(10) 0.041(6) -0.027(6) 0.016(5) -0.018(6)
B17 0.063(7) 0.057(7) 0.048(6) -0.014(5) -0.004(5) 0.022(6)
B18 0.070(8) 0.056(7) 0.060(7) -0.028(6) -0.002(6) -0.011(6)
B19 0.051(7) 0.153(13) 0.045(7) -0.044(8) -0.006(5) -0.013(8)
B20 0.075(8) 0.037(6) 0.049(6) -0.001(5) -0.009(6) 0.024(6)
B21 0.066(8) 0.098(10) 0.033(6) -0.009(6) 0.008(5) -0.003(7)
B22 0.083(8) 0.068(8) 0.039(6) -0.023(5) -0.013(6) 0.007(7)
C1 0.030(4) 0.069(6) 0.022(4) -0.005(4) 0.001(3) -0.011(4)
C2 0.036(4) 0.017(4) 0.031(4) -0.001(3) -0.002(3) -0.001(3)
C3 0.036(5) 0.068(6) 0.029(4) -0.015(4) 0.002(3) -0.013(4)
C4 0.058(6) 0.032(5) 0.047(5) -0.002(4) -0.007(4) 0.004(4)
C5 0.050(6) 0.054(6) 0.068(7) -0.034(5) 0.000(5) 0.014(5)
C6 0.039(6) 0.035(6) 0.123(10) 0.017(6) 0.000(6) 0.001(4)
C7 0.044(6) 0.099(9) 0.050(6) -0.019(6) -0.013(4) -0.016(6)
C8 0.022(5) 0.045(6) 0.175(12) -0.055(7) 0.001(6) -0.014(4)
C9 0.030(5) 0.084(8) 0.053(6) 0.024(5) -0.001(4) -0.011(5)
C10 0.026(5) 0.072(7) 0.082(8) 0.025(6) 0.015(5) 0.003(5)
C11 0.036(5) 0.055(6) 0.083(7) -0.022(5) 0.001(5) 0.000(4)
C12 0.035(5) 0.045(5) 0.042(5) -0.006(4) 0.005(4) -0.004(4)
C13 0.019(4) 0.073(7) 0.097(8) -0.040(6) 0.001(5) -0.014(4)
C14 0.041(5) 0.063(7) 0.068(7) -0.030(5) -0.009(5) 0.014(5)
C15 0.038(5) 0.057(5) 0.038(5) -0.022(4) 0.008(4) -0.008(4)
C16 0.048(5) 0.079(7) 0.046(5) -0.027(5) -0.004(4) -0.016(5)
C17 0.053(5) 0.045(5) 0.056(6) -0.015(4) -0.006(4) -0.017(4)
C18 0.056(6) 0.107(9) 0.056(6) -0.037(6) 0.005(5) -0.019(6)

loop_
_atom_type_symbol
_atom_type_description
_atom_type_scat_dispersion_real
_atom_type_scat_dispersion_imag
_atom_type_scat_source
C C 0.0033 0.0016 'International Tables Vol C Tables 4.2.6.8 and 6.1.1.4'
H H 0.0000 0.0000 'International Tables Vol C Tables 4.2.6.8 and 6.1.1.4'
B B 0.0013 0.0007 'International Tables Vol C Tables 4.2.6.8 and 6.1.1.4'
S S 0.1246 0.1234 'International Tables Vol C Tables 4.2.6.8 and 6.1.1.4'
Co Co 0.3494 0.9721 'International Tables Vol C Tables 4.2.6.8 and 6.1.1.4'

loop_
_geom_angle_atom_site_label_1
_geom_angle_atom_site_label_2
_geom_angle_atom_site_label_3
_geom_angle
_geom_angle_site_symmetry_1
_geom_angle_site_symmetry_3
_geom_angle_publ_flag
C6 Co1 C9 64.4(4) . . ?
C6 Co1 C8 64.5(4) . . ?
C9 Co1 C8 39.1(4) . . ?
C6 Co1 C7 36.2(4) . . ?
C9 Co1 C7 66.6(4) . . ?
C8 Co1 C7 41.5(4) . . ?
C6 Co1 C5 37.0(4) . . ?
C9 Co1 C5 40.3(3) . . ?
C8 Co1 C5 65.9(4) . . ?
C7 Co1 C5 63.7(4) . . ?
C6 Co1 S2 93.0(3) . . ?
C9 Co1 S2 156.7(2) . . ?
C8 Co1 S2 127.2(4) . . ?
C7 Co1 S2 91.9(3) . . ?
C5 Co1 S2 123.0(3) . . ?
C6 Co1 S3 151.3(3) . . ?
C9 Co1 S3 98.9(3) . . ?
C8 Co1 S3 87.7(3) . . ?
C7 Co1 S3 116.9(3) . . ?
C5 Co1 S3 138.0(3) . . ?
S2 Co1 S3 98.93(8) . . ?
C6 Co1 S1 121.8(4) . . ?
C9 Co1 S1 104.2(3) . . ?
C8 Co1 S1 140.2(4) . . ?
C7 Co1 S1 157.8(3) . . ?
C5 Co1 S1 96.0(3) . . ?
S2 Co1 S1 92.52(8) . . ?
S3 Co1 S1 83.85(8) . . ?
C10 Co2 C11 39.0(3) . . ?
C10 Co2 C12 65.2(3) . . ?
C11 Co2 C12 38.6(3) . . ?
C10 Co2 C13 65.2(4) . . ?
C11 Co2 C13 65.1(3) . . ?
C12 Co2 C13 39.1(3) . . ?
C10 Co2 C14 39.0(3) . . ?
C11 Co2 C14 65.2(3) . . ?
C12 Co2 C14 65.2(3) . . ?
C13 Co2 C14 38.8(3) . . ?
C10 Co2 S3 120.5(3) . . ?
C11 Co2 S3 92.5(3) . . ?
C12 Co2 S3 99.9(2) . . ?
C13 Co2 S3 135.8(3) . . ?
C14 Co2 S3 157.5(2) . . ?
C10 Co2 S4 89.2(2) . . ?
C11 Co2 S4 115.1(3) . . ?
C12 Co2 S4 152.9(2) . . ?
C13 Co2 S4 138.4(3) . . ?
C14 Co2 S4 101.0(3) . . ?
S3 Co2 S4 85.06(8) . . ?
C10 Co2 S1 154.2(3) . . ?
C11 Co2 S1 160.8(3) . . ?
C12 Co2 S1 123.6(2) . . ?
C13 Co2 S1 105.2(3) . . ?
C14 Co2 S1 118.6(2) . . ?
S3 Co2 S1 83.51(7) . . ?
S4 Co2 S1 83.33(8) . . ?
C2 S1 Co1 104.9(2) . . ?
C2 S1 Co2 117.6(2) . . ?
Co1 S1 Co2 95.71(8) . . ?
C1 S2 Co1 103.9(2) . . ?
C15 S3 Co2 111.5(2) . . ?
C15 S3 Co1 109.5(3) . . ?
Co2 S3 Co1 96.79(8) . . ?
C3 S4 Co2 114.9(3) . . ?
B9 B3 B4 61.6(5) . . ?
B9 B3 C1 106.3(6) . . ?
B4 B3 C1 58.3(5) . . ?
B9 B3 B8 58.9(5) . . ?
B4 B3 B8 107.7(6) . . ?
C1 B3 B8 105.1(6) . . ?
B9 B3 C2 104.8(6) . . ?
B4 B3 C2 104.3(5) . . ?
C1 B3 C2 57.3(4) . . ?
B8 B3 C2 58.9(4) . . ?
B9 B3 H10A 123.6 . . ?
B4 B3 H10A 121.9 . . ?
C1 B3 H10A 122.6 . . ?
B8 B3 H10A 123.5 . . ?
C2 B3 H10A 123.9 . . ?
B5 B4 C1 60.8(5) . . ?
B5 B4 B3 111.4(6) . . ?
C1 B4 B3 61.2(4) . . ?
B5 B4 B10 59.2(5) . . ?
C1 B4 B10 106.2(6) . . ?
B3 B4 B10 108.3(6) . . ?
B5 B4 B9 108.6(6) . . ?
C1 B4 B9 106.6(6) . . ?
B3 B4 B9 59.2(5) . . ?
B10 B4 B9 60.2(5) . . ?
B5 B4 H10B 119.8 . . ?
C1 B4 H10B 122.3 . . ?
B3 B4 H10B 120.4 . . ?
B10 B4 H10B 122.7 . . ?
B9 B4 H10B 122.8 . . ?
B4 B5 B10 62.2(5) . . ?
B4 B5 C1 59.6(5) . . ?
B10 B5 C1 107.6(7) . . ?
B4 B5 B11 109.4(7) . . ?
B10 B5 B11 59.7(5) . . ?
C1 B5 B11 105.5(6) . . ?
B4 B5 B6 108.0(6) . . ?
B10 B5 B6 107.4(6) . . ?
C1 B5 B6 58.5(4) . . ?
B11 B5 B6 59.2(5) . . ?
B4 B5 H10C 121.7 . . ?
B10 B5 H10C 123.7 . . ?
C1 B5 H10C 121.8 . . ?
B11 B5 H10C 122.3 . . ?
B6 B5 H10C 120.0 . . ?
C1 B6 C2 58.6(4) . . ?
C1 B6 B11 106.1(6) . . ?
C2 B6 B11 105.6(6) . . ?
C1 B6 B7 106.2(6) . . ?
C2 B6 B7 58.6(4) . . ?
B11 B6 B7 60.4(5) . . ?
C1 B6 B5 58.3(4) . . ?
C2 B6 B5 104.8(5) . . ?
B11 B6 B5 60.1(5) . . ?
B7 B6 B5 107.8(6) . . ?
C1 B6 H10D 122.9 . . ?
C2 B6 H10D 122.3 . . ?
B11 B6 H10D 123.6 . . ?
B7 B6 H10D 121.2 . . ?
B5 B6 H10D 124.1 . . ?
C2 B7 B6 59.0(4) . . ?
C2 B7 B11 105.3(6) . . ?
B6 B7 B11 59.5(5) . . ?
C2 B7 B8 59.4(4) . . ?
B6 B7 B8 107.1(6) . . ?
B11 B7 B8 106.1(6) . . ?
C2 B7 B12 105.1(6) . . ?
B6 B7 B12 106.3(6) . . ?
B11 B7 B12 58.9(5) . . ?
B8 B7 B12 58.9(5) . . ?
C2 B7 H10E 122.6 . . ?
B6 B7 H10E 122.5 . . ?
B11 B7 H10E 124.2 . . ?
B8 B7 H10E 121.5 . . ?
B12 B7 H10E 123.7 . . ?
B9 B8 C2 106.6(6) . . ?
B9 B8 B3 59.5(5) . . ?
C2 B8 B3 60.6(4) . . ?
B9 B8 B12 60.0(5) . . ?
C2 B8 B12 105.8(6) . . ?
B3 B8 B12 107.8(6) . . ?
B9 B8 B7 109.2(7) . . ?
C2 B8 B7 58.1(4) . . ?
B3 B8 B7 108.7(6) . . ?
B12 B8 B7 61.1(5) . . ?
B9 B8 H10F 124.9 . . ?
C2 B8 H10F 121.3 . . ?
B3 B8 H10F 122.7 . . ?
B12 B8 H10F 122.6 . . ?
B7 B8 H10F 118.1 . . ?
B8 B9 B3 61.6(5) . . ?
B8 B9 B12 61.4(5) . . ?
B3 B9 B12 110.6(6) . . ?
B8 B9 B10 107.8(7) . . ?
B3 B9 B10 107.7(6) . . ?
B12 B9 B10 59.0(5) . . ?
B8 B9 B4 108.0(6) . . ?
B3 B9 B4 59.2(5) . . ?
B12 B9 B4 107.4(6) . . ?
B10 B9 B4 59.5(5) . . ?
B8 B9 H10G 121.7 . . ?
B3 B9 H10G 121.1 . . ?
B12 B9 H10G 120.9 . . ?
B10 B9 H10G 121.8 . . ?
B4 B9 H10G 122.1 . . ?
B5 B10 B12 111.3(7) . . ?
B5 B10 B11 62.5(5) . . ?
B12 B10 B11 61.2(5) . . ?
B5 B10 B4 58.5(5) . . ?
B12 B10 B4 108.8(7) . . ?
B11 B10 B4 108.7(6) . . ?
B5 B10 B9 108.2(6) . . ?
B12 B10 B9 59.8(5) . . ?
B11 B10 B9 108.8(6) . . ?
B4 B10 B9 60.3(5) . . ?
B5 B10 H10H 120.4 . . ?
B12 B10 H10H 120.6 . . ?
B11 B10 H10H 120.7 . . ?
B4 B10 H10H 121.7 . . ?
B9 B10 H10H 121.7 . . ?
B10 B11 B12 59.1(5) . . ?
B10 B11 B6 107.1(6) . . ?
B12 B11 B6 108.6(6) . . ?
B10 B11 B7 108.0(6) . . ?
B12 B11 B7 61.3(5) . . ?
B6 B11 B7 60.1(5) . . ?
B10 B11 B5 57.8(5) . . ?
B12 B11 B5 105.8(7) . . ?
B6 B11 B5 60.7(5) . . ?
B7 B11 B5 108.0(6) . . ?
B10 B11 H10I 121.9 . . ?
B12 B11 H10I 121.3 . . ?
B6 B11 H10I 122.3 . . ?
B7 B11 H10I 121.6 . . ?
B5 B11 H10I 122.8 . . ?
B10 B12 B9 61.2(5) . . ?
B10 B12 B11 59.7(5) . . ?
B9 B12 B11 108.6(7) . . ?
B10 B12 B8 107.3(6) . . ?
B9 B12 B8 58.6(5) . . ?
B11 B12 B8 107.8(6) . . ?
B10 B12 B7 107.3(6) . . ?
B9 B12 B7 107.2(6) . . ?
B11 B12 B7 59.8(5) . . ?
B8 B12 B7 60.0(5) . . ?
B10 B12 H10J 122.2 . . ?
B9 B12 H10J 122.0 . . ?
B11 B12 H10J 121.5 . . ?
B8 B12 H10J 122.2 . . ?
B7 B12 H10J 121.8 . . ?
C4 B13 B18 60.8(5) . . ?
C4 B13 C3 57.7(5) . . ?
B18 B13 C3 106.5(7) . . ?
C4 B13 B19 104.4(7) . . ?
B18 B13 B19 56.8(6) . . ?
C3 B13 B19 105.7(7) . . ?
C4 B13 B14 103.4(7) . . ?
B18 B13 B14 105.6(7) . . ?
C3 B13 B14 57.7(5) . . ?
B19 B13 B14 60.8(6) . . ?
C4 B13 H10K 126.4 . . ?
B18 B13 H10K 124.6 . . ?
C3 B13 H10K 122.7 . . ?
B19 B13 H10K 122.4 . . ?
B14 B13 H10K 120.7 . . ?
C3 B14 B20 105.0(7) . . ?
C3 B14 B15 57.4(5) . . ?
B20 B14 B15 60.1(6) . . ?
C3 B14 B13 58.9(5) . . ?
B20 B14 B13 106.6(6) . . ?
B15 B14 B13 105.4(6) . . ?
C3 B14 B19 104.9(6) . . ?
B20 B14 B19 60.3(6) . . ?
B15 B14 B19 107.1(7) . . ?
B13 B14 B19 58.7(6) . . ?
C3 B14 H10L 122.9 . . ?
B20 B14 H10L 123.9 . . ?
B15 B14 H10L 123.3 . . ?
B13 B14 H10L 121.7 . . ?
B19 B14 H10L 123.1 . . ?
C3 B15 B21 109.8(7) . . ?
C3 B15 B16 60.4(5) . . ?
B21 B15 B16 62.0(6) . . ?
C3 B15 B14 59.4(5) . . ?
B21 B15 B14 109.3(7) . . ?
B16 B15 B14 108.8(6) . . ?
C3 B15 B20 106.4(7) . . ?
B21 B15 B20 59.4(6) . . ?
B16 B15 B20 107.9(7) . . ?
B14 B15 B20 59.8(5) . . ?
C3 B15 H10M 121.5 . . ?
B21 B15 H10M 121.5 . . ?
B16 B15 H10M 122.4 . . ?
B14 B15 H10M 119.4 . . ?
B20 B15 H10M 122.3 . . ?
C4 B16 B17 60.8(6) . . ?
C4 B16 C3 58.0(5) . . ?
B17 B16 C3 107.1(7) . . ?
C4 B16 B15 103.2(7) . . ?
B17 B16 B15 106.6(7) . . ?
C3 B16 B15 57.1(5) . . ?
C4 B16 B21 106.3(8) . . ?
B17 B16 B21 61.0(6) . . ?
C3 B16 B21 103.7(7) . . ?
B15 B16 B21 57.7(6) . . ?
C4 B16 H10N 126.1 . . ?
B17 B16 H10N 124.3 . . ?
C3 B16 H10N 122.1 . . ?
B15 B16 H10N 120.8 . . ?
B21 B16 H10N 122.5 . . ?
C4 B17 B16 57.1(5) . . ?
C4 B17 B22 105.6(7) . . ?
B16 B17 B22 112.5(7) . . ?
C4 B17 B18 59.7(5) . . ?
B16 B17 B18 108.2(7) . . ?
B22 B17 B18 58.2(6) . . ?
C4 B17 B21 104.2(7) . . ?
B16 B17 B21 61.8(6) . . ?
B22 B17 B21 62.7(6) . . ?
B18 B17 B21 107.5(8) . . ?
C4 B17 H10P 123.0 . . ?
B16 B17 H10P 118.5 . . ?
B22 B17 H10P 122.6 . . ?
B18 B17 H10P 122.3 . . ?
B21 B17 H10P 123.2 . . ?
B19 B18 B22 63.6(6) . . ?
B19 B18 C4 106.3(7) . . ?
B22 B18 C4 106.4(8) . . ?
B19 B18 B13 62.9(6) . . ?
B22 B18 B13 113.4(8) . . ?
C4 B18 B13 57.2(5) . . ?
B19 B18 B17 110.9(8) . . ?
B22 B18 B17 60.3(6) . . ?
C4 B18 B17 58.6(5) . . ?
B13 B18 B17 108.2(7) . . ?
B19 B18 H10Q 123.9 . . ?
B22 B18 H10Q 121.0 . . ?
C4 B18 H10Q 121.5 . . ?
B13 B18 H10Q 120.5 . . ?
B17 B18 H10Q 118.0 . . ?
B18 B19 B22 58.9(6) . . ?
B18 B19 B13 60.4(6) . . ?
B22 B19 B13 107.7(8) . . ?
B18 B19 B20 106.6(8) . . ?
B22 B19 B20 60.5(6) . . ?
B13 B19 B20 106.8(8) . . ?
B18 B19 B14 108.2(7) . . ?
B22 B19 B14 108.0(8) . . ?
B13 B19 B14 60.5(5) . . ?
B20 B19 B14 58.7(6) . . ?
B18 B19 H10R 122.4 . . ?
B22 B19 H10R 121.6 . . ?
B13 B19 H10R 121.9 . . ?
B20 B19 H10R 122.6 . . ?
B14 B19 H10R 121.6 . . ?
B21 B20 B14 108.9(7) . . ?
B21 B20 B15 58.7(6) . . ?
B14 B20 B15 60.0(5) . . ?
B21 B20 B22 62.3(6) . . ?
B14 B20 B22 108.6(7) . . ?
B15 B20 B22 107.6(7) . . ?
B21 B20 B19 109.3(8) . . ?
B14 B20 B19 61.0(5) . . ?
B15 B20 B19 107.6(7) . . ?
B22 B20 B19 58.9(6) . . ?
B21 B20 H10S 119.5 . . ?
B14 B20 H10S 121.4 . . ?
B15 B20 H10S 121.8 . . ?
B22 B20 H10S 121.7 . . ?
B19 B20 H10S 122.9 . . ?
B15 B21 B20 61.9(6) . . ?
B15 B21 B17 105.7(7) . . ?
B20 B21 B17 105.8(8) . . ?
B15 B21 B16 60.3(5) . . ?
B20 B21 B16 108.5(7) . . ?
B17 B21 B16 57.2(6) . . ?
B15 B21 B22 108.7(7) . . ?
B20 B21 B22 60.6(6) . . ?
B17 B21 B22 57.2(6) . . ?
B16 B21 B22 104.3(8) . . ?
B15 B21 H10T 123.1 . . ?
B20 B21 H10T 122.8 . . ?
B17 B21 H10T 122.2 . . ?
B16 B21 H10T 122.4 . . ?
B22 B21 H10T 121.9 . . ?
B18 B22 B17 61.5(6) . . ?
B18 B22 B19 57.6(6) . . ?
B17 B22 B19 107.1(7) . . ?
B18 B22 B20 105.7(7) . . ?
B17 B22 B20 105.4(7) . . ?
B19 B22 B20 60.6(6) . . ?
B18 B22 B21 108.1(7) . . ?
B17 B22 B21 60.2(6) . . ?
B19 B22 B21 106.6(7) . . ?
B20 B22 B21 57.1(6) . . ?
B18 B22 H10U 123.2 . . ?
B17 B22 H10U 123.3 . . ?
B19 B22 H10U 121.7 . . ?
B20 B22 H10U 122.2 . . ?
B21 B22 H10U 122.3 . . ?
C2 C1 B4 109.8(6) . . ?
C2 C1 B5 110.4(5) . . ?
B4 C1 B5 59.6(5) . . ?
C2 C1 B6 60.8(4) . . ?
B4 C1 B6 111.8(6) . . ?
B5 C1 B6 63.2(4) . . ?
C2 C1 B3 62.1(4) . . ?
B4 C1 B3 60.5(5) . . ?
B5 C1 B3 109.9(6) . . ?
B6 C1 B3 112.8(6) . . ?
C2 C1 S2 117.2(5) . . ?
B4 C1 S2 124.4(5) . . ?
B5 C1 S2 122.5(5) . . ?
B6 C1 S2 116.0(5) . . ?
B3 C1 S2 119.7(5) . . ?
C1 C2 B7 110.8(5) . . ?
C1 C2 B6 60.6(4) . . ?
B7 C2 B6 62.4(5) . . ?
C1 C2 B8 109.0(5) . . ?
B7 C2 B8 62.5(5) . . ?
B6 C2 B8 112.2(6) . . ?
C1 C2 B3 60.6(4) . . ?
B7 C2 B3 112.3(5) . . ?
B6 C2 B3 111.4(5) . . ?
B8 C2 B3 60.5(4) . . ?
C1 C2 S1 115.6(5) . . ?
B7 C2 S1 126.0(5) . . ?
B6 C2 S1 121.4(5) . . ?
B8 C2 S1 121.8(5) . . ?
B3 C2 S1 113.6(4) . . ?
C4 C3 B15 107.3(6) . . ?
C4 C3 B14 108.6(6) . . ?
B15 C3 B14 63.2(5) . . ?
C4 C3 B13 58.6(5) . . ?
B15 C3 B13 113.5(6) . . ?
B14 C3 B13 63.3(5) . . ?
C4 C3 B16 57.8(5) . . ?
B15 C3 B16 62.5(5) . . ?
B14 C3 B16 113.6(6) . . ?
B13 C3 B16 109.2(7) . . ?
C4 C3 S4 121.6(6) . . ?
B15 C3 S4 117.1(6) . . ?
B14 C3 S4 124.1(6) . . ?
B13 C3 S4 124.4(5) . . ?
B16 C3 S4 113.1(5) . . ?
B16 C4 C3 64.2(5) . . ?
B16 C4 B13 119.1(7) . . ?
C3 C4 B13 63.7(5) . . ?
B16 C4 B17 62.1(6) . . ?
C3 C4 B17 113.0(6) . . ?
B13 C4 B17 115.0(7) . . ?
B16 C4 B18 114.2(7) . . ?
C3 C4 B18 112.0(6) . . ?
B13 C4 B18 62.0(5) . . ?
B17 C4 B18 61.8(6) . . ?
B16 C4 H4 116.4 . . ?
C3 C4 H4 118.5 . . ?
B13 C4 H4 114.8 . . ?
B17 C4 H4 119.5 . . ?
B18 C4 H4 119.5 . . ?
C6 C5 C9 104.3(8) . . ?
C6 C5 Co1 67.4(5) . . ?
C9 C5 Co1 68.0(5) . . ?
C6 C5 H5 127.9 . . ?
C9 C5 H5 127.9 . . ?
Co1 C5 H5 128.2 . . ?
C7 C6 C5 117.7(9) . . ?
C7 C6 Co1 75.1(6) . . ?
C5 C6 Co1 75.6(5) . . ?
C7 C6 H6 121.2 . . ?
C5 C6 H6 121.2 . . ?
Co1 C6 H6 119.2 . . ?
C6 C7 C8 104.8(9) . . ?
C6 C7 Co1 68.6(5) . . ?
C8 C7 Co1 69.0(5) . . ?
C6 C7 H7 127.6 . . ?
C8 C7 H7 127.6 . . ?
Co1 C7 H7 126.3 . . ?
C9 C8 C7 105.4(8) . . ?
C9 C8 Co1 69.7(5) . . ?
C7 C8 Co1 69.5(5) . . ?
C9 C8 H8 127.3 . . ?
C7 C8 H8 127.3 . . ?
Co1 C8 H8 125.1 . . ?
C8 C9 C5 107.6(8) . . ?
C8 C9 Co1 71.2(5) . . ?
C5 C9 Co1 71.7(5) . . ?
C8 C9 H9 126.2 . . ?
C5 C9 H9 126.2 . . ?
Co1 C9 H9 122.6 . . ?
C11 C10 C14 109.0(8) . . ?
C11 C10 Co2 71.0(5) . . ?
C14 C10 Co2 73.0(5) . . ?
C11 C10 H10 125.5 . . ?
C14 C10 H10 125.5 . . ?
Co2 C10 H10 122.2 . . ?
C12 C11 C10 108.6(9) . . ?
C12 C11 Co2 71.7(5) . . ?
C10 C11 Co2 70.0(5) . . ?
C12 C11 H11 125.7 . . ?
C10 C11 H11 125.7 . . ?
Co2 C11 H11 124.2 . . ?
C11 C12 C13 107.9(8) . . ?
C11 C12 Co2 69.7(5) . . ?
C13 C12 Co2 71.2(4) . . ?
C11 C12 H12 126.0 . . ?
C13 C12 H12 126.0 . . ?
Co2 C12 H12 124.6 . . ?
C14 C13 C12 107.7(8) . . ?
C14 C13 Co2 70.8(5) . . ?
C12 C13 Co2 69.7(4) . . ?
C14 C13 H13 126.2 . . ?
C12 C13 H13 126.2 . . ?
Co2 C13 H13 124.8 . . ?
C10 C14 C13 106.8(8) . . ?
C10 C14 Co2 68.0(5) . . ?
C13 C14 Co2 70.3(5) . . ?
C10 C14 H14 126.6 . . ?
C13 C14 H14 126.6 . . ?
Co2 C14 H14 126.5 . . ?
C16 C15 S3 110.0(5) . . ?
C16 C15 H15A 109.7 . . ?
S3 C15 H15A 109.7 . . ?
C16 C15 H15B 109.7 . . ?
S3 C15 H15B 109.7 . . ?
H15A C15 H15B 108.2 . . ?
C15 C16 C17 114.0(7) . . ?
C15 C16 H16A 108.7 . . ?
C17 C16 H16A 108.7 . . ?
C15 C16 H16B 108.7 . . ?
C17 C16 H16B 108.7 . . ?
H16A C16 H16B 107.6 . . ?
C18 C17 C16 113.9(7) . . ?
C18 C17 H17A 108.8 . . ?
C16 C17 H17A 108.8 . . ?
C18 C17 H17B 108.8 . . ?
C16 C17 H17B 108.8 . . ?
H17A C17 H17B 107.7 . . ?
C17 C18 H18A 109.5 . . ?
C17 C18 H18B 109.5 . . ?
H18A C18 H18B 109.5 . . ?
C17 C18 H18C 109.5 . . ?
H18A C18 H18C 109.5 . . ?
H18B C18 H18C 109.5 . . ?

loop_
_geom_bond_atom_site_label_1
_geom_bond_atom_site_label_2
_geom_bond_distance
_geom_bond_site_symmetry_2
_geom_bond_publ_flag
Co1 C6 1.993(8) . ?
Co1 C9 2.044(8) . ?
Co1 C8 2.063(8) . ?
Co1 C7 2.069(8) . ?
Co1 C5 2.092(8) . ?
Co1 S2 2.244(2) . ?
Co1 S3 2.259(2) . ?
Co1 S1 2.260(2) . ?
Co2 C10 2.047(9) . ?
Co2 C11 2.060(8) . ?
Co2 C12 2.084(7) . ?
Co2 C13 2.103(7) . ?
Co2 C14 2.110(8) . ?
Co2 S3 2.248(2) . ?
Co2 S4 2.274(2) . ?
Co2 S1 2.285(2) . ?
S1 C2 1.767(7) . ?
S2 C1 1.756(8) . ?
S3 C15 1.821(7) . ?
S4 C3 1.790(7) . ?
B3 B9 1.728(11) . ?
B3 B4 1.728(12) . ?
B3 C1 1.741(10) . ?
B3 B8 1.765(11) . ?
B3 C2 1.765(10) . ?
B3 H10A 0.9600 . ?
B4 B5 1.691(12) . ?
B4 C1 1.691(12) . ?
B4 B10 1.753(12) . ?
B4 B9 1.769(12) . ?
B4 H10B 0.9600 . ?
B5 B10 1.703(13) . ?
B5 C1 1.710(10) . ?
B5 B11 1.785(12) . ?
B5 B6 1.795(11) . ?
B5 H10C 0.9600 . ?
B6 C1 1.715(11) . ?
B6 C2 1.720(10) . ?
B6 B11 1.767(12) . ?
B6 B7 1.777(12) . ?
B6 H10D 0.9600 . ?
B7 C2 1.711(10) . ?
B7 B11 1.782(12) . ?
B7 B8 1.787(12) . ?
B7 B12 1.807(12) . ?
B7 H10E 0.9600 . ?
B8 B9 1.716(12) . ?
B8 C2 1.735(11) . ?
B8 B12 1.767(12) . ?
B8 H10F 0.9600 . ?
B9 B12 1.743(12) . ?
B9 B10 1.766(13) . ?
B9 H10G 0.9600 . ?
B10 B12 1.727(13) . ?
B10 B11 1.737(13) . ?
B10 H10H 0.9600 . ?
B11 B12 1.764(13) . ?
B11 H10I 0.9600 . ?
B12 H10J 0.9601 . ?
B13 C4 1.648(12) . ?
B13 B18 1.731(13) . ?
B13 C3 1.731(11) . ?
B13 B19 1.772(13) . ?
B13 B14 1.807(12) . ?
B13 H10K 0.9600 . ?
B14 C3 1.709(11) . ?
B14 B20 1.769(13) . ?
B14 B15 1.773(14) . ?
B14 B19 1.812(15) . ?
B14 H10L 0.9601 . ?
B15 C3 1.673(11) . ?
B15 B21 1.720(13) . ?
B15 B16 1.769(14) . ?
B15 B20 1.774(14) . ?
B15 H10M 0.9600 . ?
B16 C4 1.628(12) . ?
B16 B17 1.714(14) . ?
B16 C3 1.733(11) . ?
B16 B21 1.797(14) . ?
B16 H10N 0.9600 . ?
B17 C4 1.693(12) . ?
B17 B22 1.727(14) . ?
B17 B18 1.748(15) . ?
B17 B21 1.783(16) . ?
B17 H10P 0.9600 . ?
B18 B19 1.666(16) . ?
B18 B22 1.690(14) . ?
B18 C4 1.712(12) . ?
B18 H10Q 0.9600 . ?
B19 B22 1.768(15) . ?
B19 B20 1.799(16) . ?
B19 H10R 0.9601 . ?
B20 B21 1.732(15) . ?
B20 B22 1.797(13) . ?
B20 H10S 0.9600 . ?
B21 B22 1.826(16) . ?
B21 H10T 0.9600 . ?
B22 H10U 0.9599 . ?
C1 C2 1.682(9) . ?
C3 C4 1.633(11) . ?
C4 H4 0.9599 . ?
C5 C6 1.300(12) . ?
C5 C9 1.424(12) . ?
C5 H5 0.9300 . ?
C6 C7 1.265(12) . ?
C6 H6 0.9300 . ?
C7 C8 1.463(13) . ?
C7 H7 0.9300 . ?
C8 C9 1.374(12) . ?
C8 H8 0.9300 . ?
C9 H9 0.9300 . ?
C10 C11 1.372(12) . ?
C10 C14 1.388(12) . ?
C10 H10 0.9300 . ?
C11 C12 1.369(11) . ?
C11 H11 0.9300 . ?
C12 C13 1.400(10) . ?
C12 H12 0.9300 . ?
C13 C14 1.400(12) . ?
C13 H13 0.9300 . ?
C14 H14 0.9300 . ?
C15 C16 1.513(10) . ?
C15 H15A 0.9700 . ?
C15 H15B 0.9700 . ?
C16 C17 1.537(10) . ?
C16 H16A 0.9700 . ?
C16 H16B 0.9700 . ?
C17 C18 1.487(11) . ?
C17 H17A 0.9700 . ?
C17 H17B 0.9700 . ?
C18 H18A 0.9600 . ?
C18 H18B 0.9600 . ?
C18 H18C 0.9600 . ?
